data_2228844
loop_
_publ_author_name
'Olaru, Marian'
'Ro\,sca, Sorin'
'Ra\,t, Ciprian I.'

_publ_section_title
;
 2'-Iodo-2,2'',3,3'',4,4'',5,5'',6,6''-decamethyl-1,1':3',1''-terphenyl
 chloroform monosolvate
;
_journal_coeditor_code PK2291
_journal_issue 1
_journal_name_full 'Acta Crystallographica Section E'
_journal_page_first o213
_journal_paper_doi 10.1107/S1600536810052736
_journal_volume 67
_journal_year 2011
_chemical_formula_iupac 'C28 H33 I, C H Cl3'
_chemical_formula_moiety 'C28 H33 I, C H Cl3'
_chemical_formula_sum 'C29 H34 Cl3 I'
_chemical_formula_weight 615.81
_chemical_melting_point_gt 498
_chemical_melting_point_lt 497
_chemical_name_systematic
;
2'-Iodo-2,2'',3,3'',4,4'',5,5'',6,6''-decamethyl-1,1':3',1''-terphenyl
chloroform monosolvate
;
_space_group_IT_number 14
_symmetry_cell_setting monoclinic
_symmetry_space_group_name_Hall '-P 2yn'
_symmetry_space_group_name_H-M 'P 1 21/n 1'
_atom_sites_solution_hydrogens geom
_atom_sites_solution_primary direct
_atom_sites_solution_secondary difmap
_audit_creation_method 'WinGX routine CIF_UPDATE'
_cell_angle_alpha 90
_cell_angle_beta 103.3850(10)
_cell_angle_gamma 90
_cell_formula_units_Z 4
_cell_length_a 12.0294(10)
_cell_length_b 16.0651(13)
_cell_length_c 15.3762(12)
_cell_measurement_reflns_used 3032
_cell_measurement_temperature 297(2)
_cell_measurement_theta_max 19.9
_cell_measurement_theta_min 2.3
_cell_volume 2890.8(4)
_computing_cell_refinement 'SAINT-Plus (Bruker, 2001)'
_computing_data_collection 'SMART (Bruker, 2000)'
_computing_data_reduction 'SAINT-Plus (Bruker, 2001)'
_computing_molecular_graphics 'DIAMOND (Brandenburg, 2009)'
_computing_publication_material 'publCIF (Westrip, 2010) and PLATON (Spek, 2009)'
_computing_structure_refinement 'SHELXS97 (Sheldrick, 2008)'
_computing_structure_solution 'SHELXS97 (Sheldrick, 2008)'
_diffrn_ambient_temperature 297(2)
_diffrn_measured_fraction_theta_full 0.999
_diffrn_measured_fraction_theta_max 0.999
_diffrn_measurement_device_type 'Bruker SMART CCD area-detector'
_diffrn_measurement_method '\f and \w'
_diffrn_radiation_monochromator graphite
_diffrn_radiation_source 'fine-focus sealed tube'
_diffrn_radiation_type MoK\a
_diffrn_radiation_wavelength 0.71073
_diffrn_reflns_av_R_equivalents 0.056
_diffrn_reflns_limit_h_max 15
_diffrn_reflns_limit_h_min -15
_diffrn_reflns_limit_k_max 20
_diffrn_reflns_limit_k_min -20
_diffrn_reflns_limit_l_max 19
_diffrn_reflns_limit_l_min -19
_diffrn_reflns_number 22910
_diffrn_reflns_theta_full 26.37
_diffrn_reflns_theta_max 26.4
_diffrn_reflns_theta_min 1.86
_diffrn_standards_number 0
_exptl_absorpt_coefficient_mu 1.40
_exptl_absorpt_correction_T_max 0.712
_exptl_absorpt_correction_T_min 0.663
_exptl_absorpt_correction_type multi-scan
_exptl_absorpt_process_details '(SADABS; Bruker, 2000)'
_exptl_crystal_colour colourless
_exptl_crystal_density_diffrn 1.415
_exptl_crystal_density_method 'not measured'
_exptl_crystal_description block
_exptl_crystal_F_000 1248
_exptl_crystal_size_max 0.32
_exptl_crystal_size_mid 0.28
_exptl_crystal_size_min 0.26
_refine_diff_density_max 0.83
_refine_diff_density_min -0.68
_refine_ls_extinction_method none
_refine_ls_goodness_of_fit_ref 1.13
_refine_ls_hydrogen_treatment constr
_refine_ls_matrix_type full
_refine_ls_number_parameters 308
_refine_ls_number_reflns 5896
_refine_ls_number_restraints 0
_refine_ls_restrained_S_all 1.131
_refine_ls_R_factor_all 0.089
_refine_ls_R_factor_gt 0.066
_refine_ls_shift/su_max 0.031
_refine_ls_shift/su_mean 0
_refine_ls_structure_factor_coef Fsqd
_refine_ls_weighting_details 'calc w=1/[\s^2^(Fo^2^)+(0.0465P)^2^+3.6212P] where P=(Fo^2^+2Fc^2^)/3'
_refine_ls_weighting_scheme calc
_refine_ls_wR_factor_ref 0.137
_reflns_number_gt 4698
_reflns_number_total 5896
_reflns_threshold_expression I>2\s(I)
_cod_data_source_file pk2291.cif
_cod_data_source_block I
_cod_original_sg_symbol_H-M 'P 21/n'
_cod_database_code 2228844
_cod_database_fobs_code 2228844

loop_
_symmetry_equiv_pos_as_xyz
'x, y, z'
'-x+1/2, y+1/2, -z+1/2'
'-x, -y, -z'
'x-1/2, -y-1/2, z-1/2'

loop_
_atom_site_type_symbol
_atom_site_label
_atom_site_fract_x
_atom_site_fract_y
_atom_site_fract_z
_atom_site_U_iso_or_equiv
_atom_site_adp_type
_atom_site_calc_flag
_atom_site_refinement_flags
_atom_site_occupancy
_atom_site_disorder_assembly
_atom_site_disorder_group
C C1 0.7505(4) 0.1344(3) 0.4780(3) 0.0364(11) Uani d . 1 . .
C C2 0.6846(4) 0.1920(3) 0.4197(3) 0.0383(11) Uani d . 1 . .
C C3 0.6011(5) 0.2346(3) 0.4498(3) 0.0499(13) Uani d . 1 . .
H H3 0.5556 0.273 0.4122 0.06 Uiso calc R 1 . .
C C4 0.5835(5) 0.2216(4) 0.5341(4) 0.0570(15) Uani d . 1 . .
H H4 0.5278 0.2518 0.5535 0.068 Uiso calc R 1 . .
C C5 0.6487(5) 0.1637(3) 0.5897(3) 0.0490(13) Uani d . 1 . .
H H5 0.6354 0.1544 0.6461 0.059 Uiso calc R 1 . .
C C6 0.7338(4) 0.1191(3) 0.5631(3) 0.0377(11) Uani d . 1 . .
C C7 0.6986(4) 0.2074(3) 0.3265(3) 0.0377(11) Uani d . 1 . .
C C8 0.6370(4) 0.1577(3) 0.2572(3) 0.0422(12) Uani d . 1 . .
C C9 0.6476(4) 0.1740(3) 0.1698(3) 0.0476(13) Uani d . 1 . .
C C10 0.7155(5) 0.2388(3) 0.1525(3) 0.0493(13) Uani d . 1 . .
C C11 0.7780(4) 0.2865(3) 0.2222(3) 0.0473(12) Uani d . 1 . .
C C12 0.7713(4) 0.2701(3) 0.3103(3) 0.0422(12) Uani d . 1 . .
C C13 0.5589(6) 0.0903(4) 0.2764(4) 0.0680(17) Uani d . 1 . .
H H13A 0.4823 0.1009 0.2431 0.102 Uiso calc R 1 . .
H H13B 0.5607 0.0898 0.3391 0.102 Uiso calc R 1 . .
H H13C 0.5839 0.0374 0.2592 0.102 Uiso calc R 1 . .
C C14 0.5810(7) 0.1203(5) 0.0945(4) 0.084(2) Uani d . 1 . .
H H14A 0.6145 0.1244 0.0438 0.125 Uiso calc R 1 . .
H H14B 0.5031 0.139 0.0782 0.125 Uiso calc R 1 . .
H H14C 0.5831 0.0634 0.1139 0.125 Uiso calc R 1 . .
C C15 0.7196(6) 0.2594(5) 0.0568(4) 0.084(2) Uani d . 1 . .
H H15A 0.6584 0.2314 0.0163 0.127 Uiso calc R 1 . .
H H15B 0.7914 0.2415 0.046 0.127 Uiso calc R 1 . .
H H15C 0.7117 0.3184 0.0476 0.127 Uiso calc R 1 . .
C C16 0.8538(6) 0.3562(4) 0.2035(5) 0.079(2) Uani d . 1 . .
H H16A 0.813 0.3886 0.1538 0.118 Uiso calc R 1 . .
H H16B 0.9211 0.3331 0.1895 0.118 Uiso calc R 1 . .
H H16C 0.8753 0.3911 0.2553 0.118 Uiso calc R 1 . .
C C17 0.8413(5) 0.3199(4) 0.3880(4) 0.0681(17) Uani d . 1 . .
H H17A 0.8268 0.2997 0.443 0.102 Uiso calc R 1 . .
H H17B 0.8204 0.3776 0.3807 0.102 Uiso calc R 1 . .
H H17C 0.9211 0.3139 0.3893 0.102 Uiso calc R 1 . .
C C18 0.8017(4) 0.0550(3) 0.6229(3) 0.0368(11) Uani d . 1 . .
C C19 0.7593(4) -0.0266(3) 0.6220(3) 0.0396(11) Uani d . 1 . .
C C20 0.8242(5) -0.0875(3) 0.6762(3) 0.0468(13) Uani d . 1 . .
C C21 0.9318(5) -0.0657(3) 0.7299(3) 0.0489(13) Uani d . 1 . .
C C22 0.9726(4) 0.0152(3) 0.7312(3) 0.0459(12) Uani d . 1 . .
C C23 0.9068(4) 0.0763(3) 0.6789(3) 0.0447(12) Uani d . 1 . .
C C24 0.6463(5) -0.0464(4) 0.5600(4) 0.0608(16) Uani d . 1 . .
H H24A 0.6358 -0.1056 0.5565 0.091 Uiso calc R 1 . .
H H24B 0.645 -0.0248 0.5015 0.091 Uiso calc R 1 . .
H H24C 0.5859 -0.0214 0.5822 0.091 Uiso calc R 1 . .
C C25 0.7790(6) -0.1748(3) 0.6782(4) 0.076(2) Uani d . 1 . .
H H25A 0.6995 -0.176 0.6484 0.114 Uiso calc R 1 . .
H H25B 0.7879 -0.1924 0.7391 0.114 Uiso calc R 1 . .
H H25C 0.8208 -0.2117 0.6483 0.114 Uiso calc R 1 . .
C C26 1.0042(6) -0.1318(4) 0.7865(4) 0.078(2) Uani d . 1 . .
H H26A 1.0682 -0.1451 0.7616 0.117 Uiso calc R 1 . .
H H26B 0.9591 -0.1809 0.7876 0.117 Uiso calc R 1 . .
H H26C 1.0314 -0.1113 0.8463 0.117 Uiso calc R 1 . .
C C27 1.0888(5) 0.0364(5) 0.7901(4) 0.0730(18) Uani d . 1 . .
H H27A 1.1433 -0.0051 0.7828 0.109 Uiso calc R 1 . .
H H27B 1.0837 0.038 0.8515 0.109 Uiso calc R 1 . .
H H27C 1.1128 0.0899 0.7733 0.109 Uiso calc R 1 . .
C C28 0.9492(6) 0.1650(4) 0.6799(4) 0.0728(19) Uani d . 1 . .
H H28A 1.0236 0.1655 0.6671 0.109 Uiso calc R 1 . .
H H28B 0.9536 0.189 0.7378 0.109 Uiso calc R 1 . .
H H28C 0.8973 0.1969 0.6354 0.109 Uiso calc R 1 . .
I I1 0.87935(3) 0.06968(3) 0.43456(2) 0.05850(16) Uani d . 1 . .
C C29 0.2774(6) 0.4708(4) 0.3696(4) 0.0684(17) Uani d . 1 . .
H H29 0.2996 0.4802 0.313 0.082 Uiso calc R 1 . .
Cl Cl1 0.14519(19) 0.41957(14) 0.34585(16) 0.1030(7) Uani d . 1 . .
Cl Cl2 0.3802(2) 0.40834(19) 0.43583(18) 0.1351(10) Uani d . 1 . .
Cl Cl3 0.2678(3) 0.56550(15) 0.4179(2) 0.1352(10) Uani d . 1 . .

loop_
_atom_site_aniso_label
_atom_site_aniso_U_11
_atom_site_aniso_U_22
_atom_site_aniso_U_33
_atom_site_aniso_U_12
_atom_site_aniso_U_13
_atom_site_aniso_U_23
C1 0.037(3) 0.036(3) 0.036(2) 0.008(2) 0.008(2) 0.002(2)
C2 0.046(3) 0.038(3) 0.030(2) 0.002(2) 0.006(2) 0.000(2)
C3 0.057(3) 0.048(3) 0.044(3) 0.021(3) 0.012(3) 0.006(2)
C4 0.065(4) 0.056(4) 0.055(3) 0.024(3) 0.024(3) -0.005(3)
C5 0.059(3) 0.056(3) 0.035(3) 0.008(3) 0.016(2) 0.002(2)
C6 0.040(3) 0.036(3) 0.036(3) 0.000(2) 0.006(2) 0.001(2)
C7 0.037(3) 0.041(3) 0.033(2) 0.014(2) 0.005(2) 0.007(2)
C8 0.039(3) 0.047(3) 0.037(3) 0.007(2) 0.002(2) 0.006(2)
C9 0.047(3) 0.053(3) 0.039(3) 0.011(3) 0.004(2) 0.000(2)
C10 0.060(3) 0.054(3) 0.036(3) 0.016(3) 0.016(3) 0.008(2)
C11 0.044(3) 0.049(3) 0.049(3) 0.006(2) 0.012(2) 0.015(3)
C12 0.040(3) 0.041(3) 0.044(3) 0.006(2) 0.007(2) 0.003(2)
C13 0.072(4) 0.064(4) 0.065(4) -0.013(3) 0.009(3) 0.006(3)
C14 0.104(6) 0.096(5) 0.044(3) -0.010(4) 0.005(4) -0.015(4)
C15 0.104(6) 0.109(6) 0.046(4) 0.002(5) 0.028(4) 0.015(4)
C16 0.084(5) 0.080(5) 0.077(5) -0.008(4) 0.028(4) 0.025(4)
C17 0.067(4) 0.072(4) 0.061(4) -0.011(3) 0.006(3) 0.003(3)
C18 0.039(3) 0.040(3) 0.031(2) 0.004(2) 0.008(2) 0.007(2)
C19 0.047(3) 0.044(3) 0.029(2) 0.000(2) 0.011(2) 0.002(2)
C20 0.067(4) 0.038(3) 0.039(3) 0.003(2) 0.018(3) 0.002(2)
C21 0.057(3) 0.055(3) 0.038(3) 0.020(3) 0.017(2) 0.011(2)
C22 0.042(3) 0.062(4) 0.035(3) 0.004(2) 0.010(2) 0.005(2)
C23 0.049(3) 0.049(3) 0.033(2) -0.003(2) 0.004(2) 0.004(2)
C24 0.057(4) 0.060(4) 0.063(4) -0.012(3) 0.010(3) -0.006(3)
C25 0.119(6) 0.037(3) 0.070(4) -0.006(3) 0.019(4) 0.005(3)
C26 0.079(5) 0.078(5) 0.073(4) 0.032(4) 0.008(4) 0.028(4)
C27 0.049(4) 0.103(5) 0.059(4) 0.005(3) -0.003(3) 0.011(4)
C28 0.074(4) 0.065(4) 0.070(4) -0.023(3) -0.002(3) 0.008(3)
I1 0.0572(2) 0.0742(3) 0.0485(2) 0.03317(19) 0.02111(17) 0.01532(19)
C29 0.072(4) 0.068(4) 0.070(4) 0.006(3) 0.027(3) 0.014(3)
Cl1 0.0842(14) 0.1114(17) 0.1078(16) -0.0161(12) 0.0108(12) 0.0079(13)
Cl2 0.0936(17) 0.165(3) 0.144(2) 0.0425(16) 0.0228(16) 0.0602(19)
Cl3 0.160(3) 0.1012(18) 0.150(2) -0.0052(16) 0.048(2) -0.0496(16)

loop_
_atom_type_symbol
_atom_type_description
_atom_type_scat_dispersion_real
_atom_type_scat_dispersion_imag
_atom_type_scat_source
C C 0.0033 0.0016 'International Tables Vol C Tables 4.2.6.8 and 6.1.1.4'
H H 0 0 'International Tables Vol C Tables 4.2.6.8 and 6.1.1.4'
I I -0.4742 1.8119 'International Tables Vol C Tables 4.2.6.8 and 6.1.1.4'
Cl Cl 0.1484 0.1585 'International Tables Vol C Tables 4.2.6.8 and 6.1.1.4'

loop_
_geom_angle_atom_site_label_1
_geom_angle_atom_site_label_2
_geom_angle_atom_site_label_3
_geom_angle_site_symmetry_1
_geom_angle_site_symmetry_3
_geom_angle
_geom_angle_publ_flag
C6 C1 C2 . . 122.3(4) ?
C6 C1 I1 . . 119.4(3) ?
C2 C1 I1 . . 118.3(3) ?
C3 C2 C1 . . 117.5(4) ?
C3 C2 C7 . . 119.3(4) ?
C1 C2 C7 . . 123.2(4) ?
C4 C3 C2 . . 121.5(5) ?
C4 C3 H3 . . 119.3 ?
C2 C3 H3 . . 119.3 ?
C3 C4 C5 . . 119.8(5) ?
C3 C4 H4 . . 120.1 ?
C5 C4 H4 . . 120.1 ?
C4 C5 C6 . . 121.2(5) ?
C4 C5 H5 . . 119.4 ?
C6 C5 H5 . . 119.4 ?
C5 C6 C1 . . 117.7(4) ?
C5 C6 C18 . . 120.8(4) ?
C1 C6 C18 . . 121.5(4) ?
C12 C7 C8 . . 121.3(4) ?
C12 C7 C2 . . 120.2(4) ?
C8 C7 C2 . . 118.5(4) ?
C7 C8 C9 . . 118.3(5) ?
C7 C8 C13 . . 120.3(5) ?
C9 C8 C13 . . 121.3(5) ?
C10 C9 C8 . . 120.8(5) ?
C10 C9 C14 . . 120.8(5) ?
C8 C9 C14 . . 118.4(5) ?
C9 C10 C11 . . 120.3(5) ?
C9 C10 C15 . . 120.2(5) ?
C11 C10 C15 . . 119.6(5) ?
C10 C11 C12 . . 120.0(5) ?
C10 C11 C16 . . 120.3(5) ?
C12 C11 C16 . . 119.7(5) ?
C7 C12 C11 . . 119.2(5) ?
C7 C12 C17 . . 119.8(5) ?
C11 C12 C17 . . 121.0(5) ?
C8 C13 H13A . . 109.5 ?
C8 C13 H13B . . 109.5 ?
H13A C13 H13B . . 109.5 ?
C8 C13 H13C . . 109.5 ?
H13A C13 H13C . . 109.5 ?
H13B C13 H13C . . 109.5 ?
C9 C14 H14A . . 109.5 ?
C9 C14 H14B . . 109.5 ?
H14A C14 H14B . . 109.5 ?
C9 C14 H14C . . 109.5 ?
H14A C14 H14C . . 109.5 ?
H14B C14 H14C . . 109.5 ?
C10 C15 H15A . . 109.5 ?
C10 C15 H15B . . 109.5 ?
H15A C15 H15B . . 109.5 ?
C10 C15 H15C . . 109.5 ?
H15A C15 H15C . . 109.5 ?
H15B C15 H15C . . 109.5 ?
C11 C16 H16A . . 109.5 ?
C11 C16 H16B . . 109.5 ?
H16A C16 H16B . . 109.5 ?
C11 C16 H16C . . 109.5 ?
H16A C16 H16C . . 109.5 ?
H16B C16 H16C . . 109.5 ?
C12 C17 H17A . . 109.5 ?
C12 C17 H17B . . 109.5 ?
H17A C17 H17B . . 109.5 ?
C12 C17 H17C . . 109.5 ?
H17A C17 H17C . . 109.5 ?
H17B C17 H17C . . 109.5 ?
C23 C18 C19 . . 120.6(4) ?
C23 C18 C6 . . 119.9(4) ?
C19 C18 C6 . . 119.5(4) ?
C20 C19 C18 . . 119.7(5) ?
C20 C19 C24 . . 121.9(5) ?
C18 C19 C24 . . 118.5(4) ?
C19 C20 C21 . . 119.0(5) ?
C19 C20 C25 . . 120.5(5) ?
C21 C20 C25 . . 120.4(5) ?
C22 C21 C20 . . 121.0(5) ?
C22 C21 C26 . . 119.6(5) ?
C20 C21 C26 . . 119.4(5) ?
C21 C22 C23 . . 120.0(5) ?
C21 C22 C27 . . 119.5(5) ?
C23 C22 C27 . . 120.5(5) ?
C22 C23 C18 . . 119.7(5) ?
C22 C23 C28 . . 120.9(5) ?
C18 C23 C28 . . 119.5(5) ?
C19 C24 H24A . . 109.5 ?
C19 C24 H24B . . 109.5 ?
H24A C24 H24B . . 109.5 ?
C19 C24 H24C . . 109.5 ?
H24A C24 H24C . . 109.5 ?
H24B C24 H24C . . 109.5 ?
C20 C25 H25A . . 109.5 ?
C20 C25 H25B . . 109.5 ?
H25A C25 H25B . . 109.5 ?
C20 C25 H25C . . 109.5 ?
H25A C25 H25C . . 109.5 ?
H25B C25 H25C . . 109.5 ?
C21 C26 H26A . . 109.5 ?
C21 C26 H26B . . 109.5 ?
H26A C26 H26B . . 109.5 ?
C21 C26 H26C . . 109.5 ?
H26A C26 H26C . . 109.5 ?
H26B C26 H26C . . 109.5 ?
C22 C27 H27A . . 109.5 ?
C22 C27 H27B . . 109.5 ?
H27A C27 H27B . . 109.5 ?
C22 C27 H27C . . 109.5 ?
H27A C27 H27C . . 109.5 ?
H27B C27 H27C . . 109.5 ?
C23 C28 H28A . . 109.5 ?
C23 C28 H28B . . 109.5 ?
H28A C28 H28B . . 109.5 ?
C23 C28 H28C . . 109.5 ?
H28A C28 H28C . . 109.5 ?
H28B C28 H28C . . 109.5 ?
Cl3 C29 Cl2 . . 111.9(4) ?
Cl3 C29 Cl1 . . 111.1(4) ?
Cl2 C29 Cl1 . . 110.0(4) ?
Cl3 C29 H29 . . 107.9 ?
Cl2 C29 H29 . . 107.9 ?
Cl1 C29 H29 . . 107.9 ?

loop_
_geom_bond_atom_site_label_1
_geom_bond_atom_site_label_2
_geom_bond_site_symmetry_2
_geom_bond_distance
_geom_bond_publ_flag
C1 C6 . 1.392(6) ?
C1 C2 . 1.400(6) ?
C1 I1 . 2.099(4) ?
C2 C3 . 1.381(6) ?
C2 C7 . 1.501(6) ?
C3 C4 . 1.377(7) ?
C3 H3 . 0.93 ?
C4 C5 . 1.379(7) ?
C4 H4 . 0.93 ?
C5 C6 . 1.386(7) ?
C5 H5 . 0.93 ?
C6 C18 . 1.492(6) ?
C7 C12 . 1.394(7) ?
C7 C8 . 1.398(7) ?
C8 C9 . 1.403(7) ?
C8 C13 . 1.507(7) ?
C9 C10 . 1.386(7) ?
C9 C14 . 1.516(8) ?
C10 C11 . 1.389(7) ?
C10 C15 . 1.521(7) ?
C11 C12 . 1.401(7) ?
C11 C16 . 1.512(8) ?
C12 C17 . 1.520(7) ?
C13 H13A . 0.96 ?
C13 H13B . 0.96 ?
C13 H13C . 0.96 ?
C14 H14A . 0.96 ?
C14 H14B . 0.96 ?
C14 H14C . 0.96 ?
C15 H15A . 0.96 ?
C15 H15B . 0.96 ?
C15 H15C . 0.96 ?
C16 H16A . 0.96 ?
C16 H16B . 0.96 ?
C16 H16C . 0.96 ?
C17 H17A . 0.96 ?
C17 H17B . 0.96 ?
C17 H17C . 0.96 ?
C18 C23 . 1.398(7) ?
C18 C19 . 1.406(7) ?
C19 C20 . 1.400(7) ?
C19 C24 . 1.503(7) ?
C20 C21 . 1.408(8) ?
C20 C25 . 1.507(7) ?
C21 C22 . 1.389(7) ?
C21 C26 . 1.514(7) ?
C22 C23 . 1.393(7) ?
C22 C27 . 1.518(8) ?
C23 C28 . 1.513(7) ?
C24 H24A . 0.96 ?
C24 H24B . 0.96 ?
C24 H24C . 0.96 ?
C25 H25A . 0.96 ?
C25 H25B . 0.96 ?
C25 H25C . 0.96 ?
C26 H26A . 0.96 ?
C26 H26B . 0.96 ?
C26 H26C . 0.96 ?
C27 H27A . 0.96 ?
C27 H27B . 0.96 ?
C27 H27C . 0.96 ?
C28 H28A . 0.96 ?
C28 H28B . 0.96 ?
C28 H28C . 0.96 ?
C29 Cl3 . 1.708(7) ?
C29 Cl2 . 1.729(7) ?
C29 Cl1 . 1.753(7) ?
C29 H29 . 0.98 ?

loop_
_geom_hbond_atom_site_label_D
_geom_hbond_atom_site_label_H
_geom_hbond_atom_site_label_A
_geom_hbond_site_symmetry_A
_geom_hbond_distance_DH
_geom_hbond_distance_HA
_geom_hbond_distance_DA
_geom_hbond_angle_DHA
C26 H26A Cg2 3_756 0.96 3.861(8) 2.97 155
C28 H28A Cg2 4_666 0.96 3.532(7) 2.87 127
C29 H29 Cg3 4_665 0.98 3.422(6) 2.44 177

loop_
_geom_torsion_atom_site_label_1
_geom_torsion_atom_site_label_2
_geom_torsion_atom_site_label_3
_geom_torsion_atom_site_label_4
_geom_torsion_site_symmetry_1
_geom_torsion_site_symmetry_2
_geom_torsion_site_symmetry_3
_geom_torsion_site_symmetry_4
_geom_torsion
_geom_torsion_publ_flag
C6 C1 C2 C3 . . . . 0.3(7) ?
I1 C1 C2 C3 . . . . -179.4(4) ?
C6 C1 C2 C7 . . . . -177.9(4) ?
I1 C1 C2 C7 . . . . 2.5(6) ?
C1 C2 C3 C4 . . . . 0.5(8) ?
C7 C2 C3 C4 . . . . 178.8(5) ?
C2 C3 C4 C5 . . . . -1.3(9) ?
C3 C4 C5 C6 . . . . 1.3(9) ?
C4 C5 C6 C1 . . . . -0.5(8) ?
C4 C5 C6 C18 . . . . -178.3(5) ?
C2 C1 C6 C5 . . . . -0.3(7) ?
I1 C1 C6 C5 . . . . 179.3(4) ?
C2 C1 C6 C18 . . . . 177.5(4) ?
I1 C1 C6 C18 . . . . -2.8(6) ?
C3 C2 C7 C12 . . . . 89.3(6) ?
C1 C2 C7 C12 . . . . -92.5(6) ?
C3 C2 C7 C8 . . . . -90.5(6) ?
C1 C2 C7 C8 . . . . 87.7(6) ?
C12 C7 C8 C9 . . . . -1.7(7) ?
C2 C7 C8 C9 . . . . 178.1(4) ?
C12 C7 C8 C13 . . . . -179.9(5) ?
C2 C7 C8 C13 . . . . -0.2(7) ?
C7 C8 C9 C10 . . . . -1.4(7) ?
C13 C8 C9 C10 . . . . 176.8(5) ?
C7 C8 C9 C14 . . . . -180.0(5) ?
C13 C8 C9 C14 . . . . -1.8(8) ?
C8 C9 C10 C11 . . . . 2.7(8) ?
C14 C9 C10 C11 . . . . -178.7(5) ?
C8 C9 C10 C15 . . . . -175.7(5) ?
C14 C9 C10 C15 . . . . 2.8(8) ?
C9 C10 C11 C12 . . . . -1.0(8) ?
C15 C10 C11 C12 . . . . 177.5(5) ?
C9 C10 C11 C16 . . . . 178.8(5) ?
C15 C10 C11 C16 . . . . -2.7(8) ?
C8 C7 C12 C11 . . . . 3.4(7) ?
C2 C7 C12 C11 . . . . -176.4(4) ?
C8 C7 C12 C17 . . . . -176.9(5) ?
C2 C7 C12 C17 . . . . 3.3(7) ?
C10 C11 C12 C7 . . . . -2.0(7) ?
C16 C11 C12 C7 . . . . 178.1(5) ?
C10 C11 C12 C17 . . . . 178.3(5) ?
C16 C11 C12 C17 . . . . -1.5(8) ?
C5 C6 C18 C23 . . . . -94.7(6) ?
C1 C6 C18 C23 . . . . 87.5(6) ?
C5 C6 C18 C19 . . . . 85.6(6) ?
C1 C6 C18 C19 . . . . -92.2(6) ?
C23 C18 C19 C20 . . . . -1.4(7) ?
C6 C18 C19 C20 . . . . 178.3(4) ?
C23 C18 C19 C24 . . . . -179.5(5) ?
C6 C18 C19 C24 . . . . 0.2(7) ?
C18 C19 C20 C21 . . . . -0.8(7) ?
C24 C19 C20 C21 . . . . 177.2(5) ?
C18 C19 C20 C25 . . . . 178.3(5) ?
C24 C19 C20 C25 . . . . -3.7(8) ?
C19 C20 C21 C22 . . . . 1.5(7) ?
C25 C20 C21 C22 . . . . -177.6(5) ?
C19 C20 C21 C26 . . . . -178.1(5) ?
C25 C20 C21 C26 . . . . 2.8(8) ?
C20 C21 C22 C23 . . . . 0.1(7) ?
C26 C21 C22 C23 . . . . 179.7(5) ?
C20 C21 C22 C27 . . . . 179.8(5) ?
C26 C21 C22 C27 . . . . -0.6(8) ?
C21 C22 C23 C18 . . . . -2.3(7) ?
C27 C22 C23 C18 . . . . 178.0(5) ?
C21 C22 C23 C28 . . . . 179.5(5) ?
C27 C22 C23 C28 . . . . -0.2(8) ?
C19 C18 C23 C22 . . . . 3.0(7) ?
C6 C18 C23 C22 . . . . -176.7(4) ?
C19 C18 C23 C28 . . . . -178.7(5) ?
C6 C18 C23 C28 . . . . 1.5(7) ?

loop_
_cod_related_entry_id
_cod_related_entry_database
_cod_related_entry_code
1 ChemSpider 30656435
